data_1561309
loop_
_publ_author_name
'Xu, Wei-Feng'
'Chao, Rong'
'Hai, Yang'
'Guo, Yang-Yang'
'Wei, Mei-Yan'
'Wang, Chang-Yun'
'Shao, Chang-Lun'

_publ_section_title
;
 17-Hydroxybrevianamide N and Its N1-Methyl Derivative, Quinazolinones
 from a Soft-Coral-Derived <i>Aspergillus</i> sp. Fungus: 13<i>S</i>
 Enantiomers as the True Natural Products.
;
_journal_name_full 'Journal of natural products'
_journal_paper_doi 10.1021/acs.jnatprod.1c00098
_journal_year 2021
_chemical_formula_sum 'C18 H13 N3 O4'
_chemical_formula_weight 335.31
_space_group_IT_number 15
_space_group_name_Hall '-C 2yc'
_space_group_name_H-M_alt 'C 1 2/c 1'
_atom_sites_solution_hydrogens geom
_atom_sites_solution_primary direct
_atom_sites_solution_secondary difmap
_audit_creation_method SHELXL-97
_cell_angle_alpha 90.00
_cell_angle_beta 131.76(3)
_cell_angle_gamma 90.00
_cell_formula_units_Z 8
_cell_length_a 24.705(4)
_cell_length_b 8.3362(5)
_cell_length_c 20.825(3)
_cell_measurement_temperature 293(2)
_cell_volume 3199.2(17)
_computing_structure_refinement 'SHELXL-97 (Sheldrick, 1997)'
_computing_structure_solution 'SHELXS-97 (Sheldrick, 1990)'
_diffrn_ambient_temperature 293(2)
_diffrn_measured_fraction_theta_full 0.997
_diffrn_measured_fraction_theta_max 0.997
_diffrn_radiation_monochromator graphite
_diffrn_radiation_source 'fine-focus sealed tube'
_diffrn_radiation_type CuK\a
_diffrn_radiation_wavelength 1.54184
_diffrn_reflns_av_R_equivalents 0.0264
_diffrn_reflns_av_sigmaI/netI 0.0418
_diffrn_reflns_limit_h_max 29
_diffrn_reflns_limit_h_min -29
_diffrn_reflns_limit_k_max 6
_diffrn_reflns_limit_k_min -9
_diffrn_reflns_limit_l_max 24
_diffrn_reflns_limit_l_min -24
_diffrn_reflns_number 6047
_diffrn_reflns_theta_full 67.21
_diffrn_reflns_theta_max 67.21
_diffrn_reflns_theta_min 4.36
_exptl_absorpt_coefficient_mu 0.841
_exptl_absorpt_correction_T_max 0.9132
_exptl_absorpt_correction_T_min 0.9059
_exptl_crystal_density_diffrn 1.392
_exptl_crystal_density_method 'not measured'
_exptl_crystal_F_000 1392
_exptl_crystal_size_max 0.12
_exptl_crystal_size_mid 0.11
_exptl_crystal_size_min 0.11
_refine_diff_density_max 2.550
_refine_diff_density_min -0.535
_refine_diff_density_rms 0.180
_refine_ls_extinction_coef 0.0010(5)
_refine_ls_extinction_expression Fc^*^=kFc[1+0.001xFc^2^\l^3^/sin(2\q)]^-1/4^
_refine_ls_extinction_method SHELXL
_refine_ls_goodness_of_fit_ref 1.711
_refine_ls_hydrogen_treatment mixed
_refine_ls_matrix_type full
_refine_ls_number_parameters 228
_refine_ls_number_reflns 2860
_refine_ls_number_restraints 0
_refine_ls_restrained_S_all 1.711
_refine_ls_R_factor_all 0.1595
_refine_ls_R_factor_gt 0.1284
_refine_ls_shift/su_max 0.000
_refine_ls_shift/su_mean 0.000
_refine_ls_structure_factor_coef Fsqd
_refine_ls_weighting_details 'calc w=1/[\s^2^(Fo^2^)+(0.2000P)^2^+0.0000P] where P=(Fo^2^+2Fc^2^)/3'
_refine_ls_weighting_scheme calc
_refine_ls_wR_factor_gt 0.3730
_refine_ls_wR_factor_ref 0.4346
_reflns_number_gt 1968
_reflns_number_total 2860
_reflns_threshold_expression >2sigma(I)
_cod_data_source_file np1c00098_si_002.cif
_cod_data_source_block exp_10835
_cod_original_cell_volume 3199.4(7)
_cod_database_code 1561309

loop_
_symmetry_equiv_pos_as_xyz
'x, y, z'
'-x, y, -z+1/2'
'x+1/2, y+1/2, z'
'-x+1/2, y+1/2, -z+1/2'
'-x, -y, -z'
'x, -y, z-1/2'
'-x+1/2, -y+1/2, -z'
'x+1/2, -y+1/2, z-1/2'

loop_
_atom_site_label
_atom_site_type_symbol
_atom_site_fract_x
_atom_site_fract_y
_atom_site_fract_z
_atom_site_U_iso_or_equiv
_atom_site_adp_type
_atom_site_occupancy
_atom_site_symmetry_multiplicity
_atom_site_calc_flag
_atom_site_refinement_flags
_atom_site_disorder_assembly
_atom_site_disorder_group
N1 N 0.2523(3) -0.1552(5) 0.3210(3) 0.0412(12) Uani 1 1 d . . .
H1A H 0.2196 -0.2206 0.2817 0.049 Uiso 1 1 calc R . .
N2 N 0.3581(2) 0.1588(5) 0.3361(3) 0.0420(12) Uani 1 1 d . . .
N3 N 0.3715(2) 0.0326(5) 0.4470(3) 0.0383(12) Uani 1 1 d . . .
O1 O 0.2960(3) 0.3364(5) 0.4297(4) 0.0650(14) Uani 1 1 d . . .
H1 H 0.3190 0.3430 0.4815 0.097 Uiso 1 1 calc R . .
O2 O 0.2740(3) -0.3100(5) 0.4260(3) 0.0571(13) Uani 1 1 d . . .
O3 O 0.2273(2) 0.0116(5) 0.2204(3) 0.0566(13) Uani 1 1 d . . .
O4 O 0.4701(2) 0.0716(6) 0.5888(3) 0.0660(14) Uani 1 1 d . . .
C1 C 0.2336(3) 0.2597(7) 0.3912(4) 0.0495(16) Uani 1 1 d . . .
C2 C 0.1663(5) 0.3242(9) 0.3187(5) 0.068(2) Uani 1 1 d . . .
H2 H 0.1650 0.4229 0.2969 0.082 Uiso 1 1 calc R . .
C3 C 0.1012(4) 0.2419(13) 0.2789(6) 0.084(3) Uani 1 1 d . . .
H3 H 0.0572 0.2844 0.2305 0.101 Uiso 1 1 calc R . .
C4 C 0.1036(4) 0.1018(12) 0.3114(5) 0.076(2) Uani 1 1 d . . .
H4 H 0.0605 0.0480 0.2862 0.092 Uiso 1 1 calc R . .
C5 C 0.1673(4) 0.0360(9) 0.3805(5) 0.065(2) Uani 1 1 d . . .
H5 H 0.1667 -0.0635 0.4002 0.078 Uiso 1 1 calc R . .
C6 C 0.2347(3) 0.1124(6) 0.4237(4) 0.0407(13) Uani 1 1 d . . .
C7 C 0.3036(3) 0.0353(7) 0.4980(4) 0.0425(14) Uani 1 1 d . . .
H7A H 0.2942 -0.0324 0.5275 0.051 Uiso 1 1 calc R . .
H7B H 0.3373 0.1182 0.5380 0.051 Uiso 1 1 calc R . .
C8 C 0.3401(3) -0.0674(6) 0.4739(4) 0.0386(13) Uani 1 1 d . . .
H8 H 0.3803 -0.1257 0.5258 0.046 Uiso 1 1 calc R . .
C9 C 0.2876(3) -0.1909(6) 0.4070(4) 0.0420(14) Uani 1 1 d . . .
C10 C 0.2667(3) -0.0242(6) 0.2963(4) 0.0425(14) Uani 1 1 d . . .
C11 C 0.3351(3) 0.0645(6) 0.3620(3) 0.0355(12) Uani 1 1 d . . .
C12 C 0.4257(3) 0.2296(6) 0.3975(4) 0.0417(14) Uani 1 1 d . . .
C13 C 0.4523(4) 0.3292(7) 0.3689(5) 0.0569(18) Uani 1 1 d . . .
H13 H 0.4252 0.3477 0.3106 0.068 Uiso 1 1 calc R . .
C14 C 0.5209(4) 0.3991(8) 0.4316(6) 0.071(2) Uani 1 1 d . . .
H14 H 0.5390 0.4664 0.4141 0.085 Uiso 1 1 calc R . .
C15 C 0.5629(4) 0.3709(8) 0.5196(5) 0.0559(17) Uani 1 1 d . . .
H15 H 0.6083 0.4181 0.5600 0.067 Uiso 1 1 calc R . .
C16 C 0.5359(3) 0.2729(8) 0.5449(5) 0.0547(17) Uani 1 1 d . . .
H16 H 0.5638 0.2531 0.6032 0.066 Uiso 1 1 calc R . .
C17 C 0.4680(3) 0.2017(7) 0.4858(4) 0.0408(13) Uani 1 1 d . . .
C18 C 0.4383(3) 0.1017(7) 0.5119(4) 0.0435(14) Uani 1 1 d . . .

loop_
_atom_site_aniso_label
_atom_site_aniso_U_11
_atom_site_aniso_U_22
_atom_site_aniso_U_33
_atom_site_aniso_U_23
_atom_site_aniso_U_13
_atom_site_aniso_U_12
N1 0.048(3) 0.035(2) 0.045(3) -0.0037(19) 0.032(2) -0.0036(19)
N2 0.044(3) 0.034(2) 0.056(3) -0.001(2) 0.037(3) 0.0013(19)
N3 0.035(2) 0.030(2) 0.051(3) 0.0015(19) 0.030(2) 0.0051(17)
O1 0.070(3) 0.045(2) 0.091(4) 0.006(3) 0.058(3) 0.002(2)
O2 0.074(3) 0.040(2) 0.070(3) 0.003(2) 0.053(3) -0.006(2)
O3 0.057(3) 0.047(2) 0.049(3) 0.0075(19) 0.028(2) -0.006(2)
O4 0.052(3) 0.069(3) 0.057(3) -0.001(2) 0.028(3) -0.004(2)
C1 0.060(4) 0.040(3) 0.072(4) 0.006(3) 0.054(4) 0.013(3)
C2 0.098(6) 0.061(4) 0.067(5) 0.022(3) 0.064(5) 0.038(4)
C3 0.050(4) 0.099(7) 0.079(6) -0.005(5) 0.033(4) 0.026(4)
C4 0.043(4) 0.088(6) 0.083(6) -0.013(5) 0.036(4) 0.006(4)
C5 0.059(4) 0.056(4) 0.100(6) -0.009(4) 0.062(4) -0.005(3)
C6 0.050(3) 0.037(3) 0.052(3) -0.002(2) 0.041(3) 0.005(2)
C7 0.049(3) 0.039(3) 0.052(4) -0.001(2) 0.039(3) 0.003(2)
C8 0.045(3) 0.034(3) 0.042(3) 0.006(2) 0.031(3) 0.009(2)
C9 0.046(3) 0.032(3) 0.058(4) 0.007(2) 0.039(3) 0.005(2)
C10 0.048(3) 0.030(3) 0.056(4) 0.002(2) 0.037(3) 0.004(2)
C11 0.041(3) 0.028(2) 0.045(3) 0.006(2) 0.032(3) 0.009(2)
C12 0.043(3) 0.030(3) 0.061(4) -0.005(2) 0.038(3) -0.001(2)
C13 0.059(4) 0.049(3) 0.082(5) -0.003(3) 0.055(4) -0.002(3)
C14 0.067(4) 0.045(3) 0.135(8) -0.011(4) 0.082(5) -0.010(3)
C15 0.045(3) 0.049(3) 0.075(5) -0.011(3) 0.041(4) -0.001(3)
C16 0.041(3) 0.047(3) 0.071(4) -0.011(3) 0.035(3) 0.004(3)
C17 0.034(3) 0.037(3) 0.045(3) -0.007(2) 0.024(3) 0.005(2)
C18 0.038(3) 0.040(3) 0.044(3) -0.006(2) 0.024(3) 0.005(2)

loop_
_atom_type_symbol
_atom_type_description
_atom_type_scat_dispersion_real
_atom_type_scat_dispersion_imag
_atom_type_scat_source
C C 0.0181 0.0091 'International Tables Vol C Tables 4.2.6.8 and 6.1.1.4'
H H 0.0000 0.0000 'International Tables Vol C Tables 4.2.6.8 and 6.1.1.4'
N N 0.0311 0.0180 'International Tables Vol C Tables 4.2.6.8 and 6.1.1.4'
O O 0.0492 0.0322 'International Tables Vol C Tables 4.2.6.8 and 6.1.1.4'

loop_
_geom_angle_atom_site_label_1
_geom_angle_atom_site_label_2
_geom_angle_atom_site_label_3
_geom_angle
_geom_angle_site_symmetry_1
_geom_angle_site_symmetry_3
_geom_angle_publ_flag
C10 N1 C9 124.0(5) . . ?
C11 N2 C12 118.1(5) . . ?
C11 N3 C18 120.5(5) . . ?
C11 N3 C8 122.6(4) . . ?
C18 N3 C8 116.8(5) . . ?
O1 C1 C6 119.2(5) . . ?
O1 C1 C2 121.8(6) . . ?
C6 C1 C2 119.0(6) . . ?
C3 C2 C1 121.0(7) . . ?
C4 C3 C2 118.9(7) . . ?
C3 C4 C5 121.4(8) . . ?
C4 C5 C6 122.6(7) . . ?
C1 C6 C5 117.0(6) . . ?
C1 C6 C7 121.8(5) . . ?
C5 C6 C7 121.2(5) . . ?
C6 C7 C8 114.4(4) . . ?
N3 C8 C9 112.4(4) . . ?
N3 C8 C7 112.1(4) . . ?
C9 C8 C7 110.4(4) . . ?
O2 C9 N1 121.6(5) . . ?
O2 C9 C8 121.4(5) . . ?
N1 C9 C8 117.0(4) . . ?
O3 C10 N1 120.4(5) . . ?
O3 C10 C11 120.6(5) . . ?
N1 C10 C11 118.7(5) . . ?
N2 C11 N3 124.7(5) . . ?
N2 C11 C10 118.1(5) . . ?
N3 C11 C10 117.2(4) . . ?
N2 C12 C17 121.7(5) . . ?
N2 C12 C13 118.2(6) . . ?
C17 C12 C13 120.1(6) . . ?
C14 C13 C12 117.7(7) . . ?
C15 C14 C13 122.1(6) . . ?
C16 C15 C14 118.7(6) . . ?
C15 C16 C17 121.9(7) . . ?
C16 C17 C12 119.6(6) . . ?
C16 C17 C18 122.3(6) . . ?
C12 C17 C18 118.0(5) . . ?
O4 C18 N3 119.2(5) . . ?
O4 C18 C17 123.9(5) . . ?
N3 C18 C17 116.9(5) . . ?

loop_
_geom_bond_atom_site_label_1
_geom_bond_atom_site_label_2
_geom_bond_distance
_geom_bond_site_symmetry_2
_geom_bond_publ_flag
N1 C10 1.351(7) . ?
N1 C9 1.407(7) . ?
N2 C11 1.280(7) . ?
N2 C12 1.389(7) . ?
N3 C11 1.376(7) . ?
N3 C18 1.383(7) . ?
N3 C8 1.479(6) . ?
O1 C1 1.336(8) . ?
O2 C9 1.195(6) . ?
O3 C10 1.220(7) . ?
O4 C18 1.254(7) . ?
C1 C6 1.393(8) . ?
C1 C2 1.410(9) . ?
C2 C3 1.402(12) . ?
C3 C4 1.332(13) . ?
C4 C5 1.354(11) . ?
C5 C6 1.411(9) . ?
C6 C7 1.482(8) . ?
C7 C8 1.550(7) . ?
C8 C9 1.508(8) . ?
C10 C11 1.482(8) . ?
C12 C17 1.403(8) . ?
C12 C13 1.412(8) . ?
C13 C14 1.404(10) . ?
C14 C15 1.398(10) . ?
C15 C16 1.362(9) . ?
C16 C17 1.390(8) . ?
C17 C18 1.433(8) . ?
